data_7128497
loop_
_publ_author_name
'Aher, Yogesh N.'
'Pawar, Amit B.'

_publ_section_title
;
 Cp*Co(III)-Catalyzed C&#x2212;H Amination/Annulation Cascade of
 Sulfoxonium Ylides with Anthranils for the Synthesis of Indoloindolones
;
_journal_name_full 'Chemical Communications'
_journal_paper_doi 10.1039/D1CC02817K
_journal_year 2021
_chemical_formula_moiety 'C19 H11 N O'
_chemical_formula_sum 'C19 H11 N O'
_chemical_formula_weight 269.29
_space_group_crystal_system monoclinic
_space_group_IT_number 14
_space_group_name_Hall '-P 2yn'
_space_group_name_H-M_alt 'P 1 21/n 1'
_atom_sites_solution_hydrogens geom
_atom_sites_solution_primary direct
_atom_sites_solution_secondary difmap
_audit_creation_date 2021-01-18
_audit_creation_method
;
Olex2 1.2-ac21
(compiled 2015.09.16 svn.r134, GUI svn.r4998)
;
_audit_update_record
;
2021-04-06 deposited with the CCDC.	2021-06-15 downloaded from the CCDC.
;
_cell_angle_alpha 90.00
_cell_angle_beta 92.560(12)
_cell_angle_gamma 90.00
_cell_formula_units_Z 4
_cell_length_a 6.9273(11)
_cell_length_b 7.8721(11)
_cell_length_c 23.101(2)
_cell_measurement_reflns_used 901
_cell_measurement_temperature 150.01(13)
_cell_measurement_theta_max 66.6610
_cell_measurement_theta_min 5.6500
_cell_volume 1258.5(3)
_computing_cell_refinement 'CrysAlisPro 1.171.39.46e (Rigaku OD, 2018)'
_computing_data_collection 'CrysAlisPro 1.171.39.46e (Rigaku OD, 2018)'
_computing_data_reduction 'CrysAlisPro 1.171.39.46e (Rigaku OD, 2018)'
_computing_molecular_graphics 'Olex2 (Dolomanov et al., 2009)'
_computing_publication_material 'Olex2 (Dolomanov et al., 2009)'
_computing_structure_refinement 'ShelXL (Sheldrick, 2008)'
_computing_structure_solution 'ShelXT (Sheldrick, 2015)'
_diffrn_ambient_environment N~2~
_diffrn_ambient_temperature 150.01(13)
_diffrn_detector 'CCD plate'
_diffrn_detector_area_resol_mean 15.9974
_diffrn_detector_type Eos
_diffrn_measured_fraction_theta_full 0.988
_diffrn_measured_fraction_theta_max 0.988
_diffrn_measurement_details
;
List of Runs (angles in degrees, time in seconds):

  # Type    Start    End  Width  t~exp~   \w     \q     \k     \f   Frames
#--------------------------------------------------------------------------
  1  \w    -13.00  97.00   1.00    1.00    --   25.51  57.00   0.00  110
  2  \w     36.00  63.00   1.00    1.00    --   25.51 -99.00-180.00   27
  3  \w    -10.00  64.00   1.00    1.00    --   25.51 -57.00-180.00   74
  4  \w     34.00 106.00   1.00    3.00    --   66.75  61.00 -60.00   72
  5  \w    103.00 128.00   1.00    3.00    --   66.75 111.00 150.00   25
  6  \w    100.00 150.00   1.00    3.00    --   66.75 111.00   0.00   50
  7  \w     36.00 146.00   1.00    3.00    --   66.75  45.00   0.00  110
  8  \w     12.00 106.00   1.00    3.00    --   66.75-111.00 120.00   94
  9  \w    122.00 176.00   1.00    3.50    --  108.00 104.00 -90.00   54
 10  \w     24.00  62.00   1.00    3.50    --  108.00-104.00  90.00   38
 11  \w     77.00 178.00   1.00    3.50    --  108.00  32.00 -60.00  101
 12  \w     77.00 117.00   1.00    3.50    --  108.00  54.00-120.00   40
 13  \w     67.00 101.00   1.00    3.50    --  108.00-104.00  90.00   34
 14  \w     26.00  59.00   1.00    3.50    --  108.00-104.00 150.00   33
 15  \w     63.00 110.00   1.00    3.50    --  108.00-104.00 150.00   47
 16  \w     31.00 126.00   1.00    3.50    --  108.00 -65.00 150.00   95
 17  \w    132.00 178.00   1.00    3.50    --  108.00  54.00-120.00   46
 18  \w     24.00  73.00   1.00    3.50    --  108.00-104.00 120.00   49
 19  \w    125.00 177.00   1.00    3.50    --  108.00  65.00 -30.00   52
;
_diffrn_measurement_device 'four-circle diffractometer'
_diffrn_measurement_device_type 'SuperNova, Dual, Cu at home/near, Eos'
_diffrn_measurement_method '\w scans'
_diffrn_orient_matrix_type 'CrysAlisPro convention (1999,Acta A55,543-557)'
_diffrn_orient_matrix_UB_11 0.1983792000
_diffrn_orient_matrix_UB_12 0.0339427000
_diffrn_orient_matrix_UB_13 -0.0254174000
_diffrn_orient_matrix_UB_21 -0.1014599000
_diffrn_orient_matrix_UB_22 0.0652405000
_diffrn_orient_matrix_UB_23 -0.0563939000
_diffrn_orient_matrix_UB_31 -0.0005024000
_diffrn_orient_matrix_UB_32 0.1811417000
_diffrn_orient_matrix_UB_33 0.0251121000
_diffrn_radiation_monochromator mirror
_diffrn_radiation_probe x-ray
_diffrn_radiation_type CuK\a
_diffrn_radiation_wavelength 1.54184
_diffrn_reflns_av_R_equivalents 0.1000
_diffrn_reflns_av_unetI/netI 0.1009
_diffrn_reflns_limit_h_max 5
_diffrn_reflns_limit_h_min -8
_diffrn_reflns_limit_k_max 9
_diffrn_reflns_limit_k_min -4
_diffrn_reflns_limit_l_max 26
_diffrn_reflns_limit_l_min -27
_diffrn_reflns_number 2604
_diffrn_reflns_theta_full 67.04
_diffrn_reflns_theta_max 67.04
_diffrn_reflns_theta_min 3.83
_diffrn_source 'micro-focus sealed X-ray tube'
_diffrn_source_type 'SuperNova (Cu) X-ray Source'
_exptl_absorpt_coefficient_mu 0.697
_exptl_absorpt_correction_T_max 1.000
_exptl_absorpt_correction_T_min 0.702
_exptl_absorpt_correction_type gaussian
_exptl_absorpt_process_details
;
CrysAlisPro 1.171.39.46e (Rigaku Oxford Diffraction, 2018)
Numerical absorption correction based on gaussian integration over
			a multifaceted crystal model
Empirical absorption correction using spherical harmonics,
 implemented in SCALE3 ABSPACK scaling algorithm.
;
_exptl_crystal_density_diffrn 1.421
_exptl_crystal_density_method 'not measured'
_exptl_crystal_description monoclinic
_exptl_crystal_F_000 560
_exptl_crystal_size_max 0.243
_exptl_crystal_size_mid 0.22
_exptl_crystal_size_min 0.125
_refine_diff_density_max 0.204
_refine_diff_density_min -0.182
_refine_diff_density_rms 0.051
_refine_ls_extinction_method none
_refine_ls_goodness_of_fit_ref 0.992
_refine_ls_hydrogen_treatment constr
_refine_ls_matrix_type full
_refine_ls_number_parameters 190
_refine_ls_number_reflns 1534
_refine_ls_number_restraints 0
_refine_ls_restrained_S_all 0.992
_refine_ls_R_factor_all 0.1626
_refine_ls_R_factor_gt 0.0886
_refine_ls_shift/su_max 0.001
_refine_ls_shift/su_mean 0.000
_refine_ls_structure_factor_coef Fsqd
_refine_ls_weighting_details 'calc w=1/[\s^2^(Fo^2^)+(0.1281P)^2^+0.0000P] where P=(Fo^2^+2Fc^2^)/3'
_refine_ls_weighting_scheme calc
_refine_ls_wR_factor_gt 0.2058
_refine_ls_wR_factor_ref 0.2821
_reflns_number_gt 645
_reflns_number_total 1534
_reflns_threshold_expression >2sigma(I)
_cod_data_source_file d1cc02817k2.cif
_cod_data_source_block pab_yo_04_lt_cu
_cod_database_code 7128497
_chemical_oxdiff_formula 'C76 H44 N4 O4'
_reflns_odcompleteness_completeness 97.66
_reflns_odcompleteness_iscentric 1
_reflns_odcompleteness_theta 66.97
_olex2_refinement_description
;
1. Fixed Uiso
 At 1.2 times of:
  All C(H) groups
2.a Aromatic/amide H refined with riding coordinates:
 C13(H13), C11(H11), C4(H4), C16(H16), C18(H18), C5(H5), C7(H7), C2(H2),
 C3(H3), C14(H14), C15(H15)
;
_olex2_date_sample_data_collection 2021-01-16
_olex2_submission_special_instructions 'No special instructions were received'
_oxdiff_exptl_absorpt_empirical_details
;
Empirical correction (ABSPACK) includes:
- Absorption correction using spherical harmonics
- Frame scaling
;
_oxdiff_exptl_absorpt_empirical_full_max 89.931
_oxdiff_exptl_absorpt_empirical_full_min 0.418

loop_
_space_group_symop_id
_space_group_symop_operation_xyz
1 'x, y, z'
2 '-x+1/2, y+1/2, -z+1/2'
3 '-x, -y, -z'
4 'x-1/2, -y-1/2, z-1/2'

loop_
_atom_site_label
_atom_site_type_symbol
_atom_site_fract_x
_atom_site_fract_y
_atom_site_fract_z
_atom_site_U_iso_or_equiv
_atom_site_adp_type
_atom_site_occupancy
_atom_site_calc_flag
_atom_site_disorder_assembly
_atom_site_disorder_group
_atom_site_refinement_flags_posn
O1 O 0.0050(4) 0.1761(6) 0.59336(11) 0.0704(15) Uani 1 d . . .
N1 N 0.4586(5) 0.3623(8) 0.61435(16) 0.088(2) Uani 1 d . . .
C12 C 0.4222(6) 0.1550(8) 0.44783(17) 0.0622(17) Uani 1 d . . .
C17 C 0.5960(7) 0.2428(10) 0.46598(19) 0.076(2) Uani 1 d . . .
C1 C 0.5691(7) 0.4598(9) 0.65770(18) 0.0693(19) Uani 1 d . . .
C6 C 0.4501(6) 0.4705(9) 0.70399(19) 0.072(2) Uani 1 d . . .
C9 C 0.1661(6) 0.2315(10) 0.5888(2) 0.078(2) Uani 1 d . . .
C10 C 0.2901(7) 0.2180(12) 0.5404(2) 0.097(3) Uani 1 d . . .
C13 C 0.4108(7) 0.0809(10) 0.39301(17) 0.084(2) Uani 1 d . . .
H13 H 0.3016 0.0202 0.3805 0.100 Uiso 1 calc . . R
C19 C 0.4735(6) 0.3082(8) 0.55952(18) 0.0638(18) Uani 1 d . . .
C8 C 0.2824(6) 0.3279(11) 0.6357(2) 0.090(3) Uani 1 d . . .
C11 C 0.2694(6) 0.1513(9) 0.4875(2) 0.080(2) Uani 1 d . . .
H11 H 0.1525 0.1009 0.4760 0.096 Uiso 1 calc . . R
C4 C 0.7000(8) 0.6304(11) 0.7557(2) 0.092(3) Uani 1 d . . .
H4 H 0.7461 0.6940 0.7873 0.110 Uiso 1 calc . . R
C16 C 0.7509(7) 0.2533(11) 0.4279(3) 0.100(3) Uani 1 d . . .
H16 H 0.8658 0.3074 0.4391 0.119 Uiso 1 calc . . R
C18 C 0.6198(7) 0.3213(10) 0.52164(19) 0.086(2) Uani 1 d . . .
H18 H 0.7325 0.3802 0.5320 0.103 Uiso 1 calc . . R
C5 C 0.5155(8) 0.5550(10) 0.75463(19) 0.077(2) Uani 1 d . . .
H5 H 0.4391 0.5610 0.7867 0.092 Uiso 1 calc . . R
C7 C 0.2729(8) 0.3856(9) 0.6910(2) 0.078(2) Uani 1 d . . .
H7 H 0.1708 0.3720 0.7154 0.094 Uiso 1 calc . . R
C2 C 0.7473(7) 0.5218(10) 0.6589(2) 0.084(2) Uani 1 d . . .
H2 H 0.8245 0.5074 0.6273 0.101 Uiso 1 calc . . R
C3 C 0.8142(7) 0.6049(11) 0.7058(3) 0.093(3) Uani 1 d . . .
H3 H 0.9393 0.6481 0.7064 0.112 Uiso 1 calc . . R
C14 C 0.5594(9) 0.0986(10) 0.3588(2) 0.091(2) Uani 1 d . . .
H14 H 0.5484 0.0511 0.3220 0.109 Uiso 1 calc . . R
C15 C 0.7260(8) 0.1815(10) 0.3742(2) 0.083(2) Uani 1 d . . .
H15 H 0.8237 0.1895 0.3481 0.100 Uiso 1 calc . . R

loop_
_atom_site_aniso_label
_atom_site_aniso_U_11
_atom_site_aniso_U_22
_atom_site_aniso_U_33
_atom_site_aniso_U_23
_atom_site_aniso_U_13
_atom_site_aniso_U_12
O1 0.0364(16) 0.135(4) 0.0395(15) 0.0010(19) -0.0036(13) -0.0064(18)
N1 0.047(2) 0.179(7) 0.0373(18) -0.003(3) -0.0121(17) 0.003(3)
C12 0.040(2) 0.104(5) 0.043(2) 0.025(3) 0.0003(18) 0.004(3)
C17 0.062(3) 0.125(7) 0.040(2) 0.012(3) -0.007(2) 0.008(3)
C1 0.055(2) 0.114(6) 0.037(2) -0.006(3) -0.016(2) -0.001(3)
C6 0.046(2) 0.122(6) 0.046(2) -0.006(3) -0.010(2) 0.001(3)
C9 0.0229(19) 0.140(7) 0.071(3) 0.019(3) 0.000(2) 0.015(3)
C10 0.047(3) 0.193(10) 0.050(3) 0.011(4) -0.003(2) 0.027(4)
C13 0.062(3) 0.160(8) 0.028(2) 0.009(3) 0.000(2) 0.014(4)
C19 0.035(2) 0.108(5) 0.049(2) 0.038(3) 0.0072(17) -0.002(3)
C8 0.031(2) 0.188(9) 0.049(3) 0.015(3) -0.003(2) 0.002(3)
C11 0.033(2) 0.147(7) 0.060(3) 0.031(3) -0.003(2) 0.007(3)
C4 0.083(4) 0.144(8) 0.045(3) -0.008(3) -0.028(3) 0.000(4)
C16 0.039(3) 0.175(10) 0.085(4) 0.013(5) -0.004(3) 0.006(4)
C18 0.049(3) 0.159(8) 0.049(3) 0.026(3) -0.017(2) -0.013(3)
C5 0.072(3) 0.122(7) 0.035(2) 0.007(3) -0.004(2) 0.007(3)
C7 0.071(3) 0.104(6) 0.058(3) 0.019(3) -0.012(3) -0.012(3)
C2 0.061(3) 0.141(7) 0.049(3) 0.017(3) -0.008(2) 0.016(4)
C3 0.040(2) 0.153(8) 0.086(4) 0.020(4) -0.003(3) -0.005(3)
C14 0.086(4) 0.146(8) 0.040(2) 0.007(3) 0.000(3) 0.019(4)
C15 0.060(3) 0.136(7) 0.055(3) 0.029(3) 0.012(3) 0.018(4)

loop_
_atom_type_symbol
_atom_type_description
_atom_type_scat_dispersion_real
_atom_type_scat_dispersion_imag
_atom_type_scat_source
C C 0.0181 0.0091 'International Tables Vol C Tables 4.2.6.8 and 6.1.1.4'
H H 0.0000 0.0000 'International Tables Vol C Tables 4.2.6.8 and 6.1.1.4'
N N 0.0311 0.0180 'International Tables Vol C Tables 4.2.6.8 and 6.1.1.4'
O O 0.0492 0.0322 'International Tables Vol C Tables 4.2.6.8 and 6.1.1.4'

loop_
_exptl_crystal_face_index_h
_exptl_crystal_face_index_k
_exptl_crystal_face_index_l
_exptl_crystal_face_perp_dist
-1 1 -14 0.1006
1 -1 14 0.1006
0 5 5 0.1100
0 -5 -5 0.1100
-4 -1 5 0.0951
-2 0 -13 0.0946
2 -4 6 0.0951
2 2 12 0.0927
4 0 3 0.0508
-4 0 0 0.0755
4 -2 -2 0.0368
4 1 -7 0.0722
4 -1 -9 0.0591
0 0 -15 0.0867
0 5 -6 0.1149
1 3 12 0.0934
-4 0 -5 0.0714
-3 3 5 0.0893

loop_
_geom_angle_atom_site_label_1
_geom_angle_atom_site_label_2
_geom_angle_atom_site_label_3
_geom_angle
_geom_angle_site_symmetry_1
_geom_angle_site_symmetry_3
_geom_angle_publ_flag
C19 N1 C1 139.2(4) . . ?
C19 N1 C8 112.6(5) . . ?
C8 N1 C1 108.0(4) . . ?
C13 C12 C17 118.7(4) . . ?
C13 C12 C11 124.1(5) . . ?
C11 C12 C17 117.2(5) . . ?
C16 C17 C12 119.6(5) . . ?
C16 C17 C18 118.2(5) . . ?
C18 C17 C12 122.2(4) . . ?
C6 C1 N1 104.6(4) . . ?
C2 C1 N1 132.0(5) . . ?
C2 C1 C6 123.3(5) . . ?
C1 C6 C5 119.5(5) . . ?
C1 C6 C7 110.4(5) . . ?
C5 C6 C7 130.1(5) . . ?
O1 C9 C10 128.6(6) . . ?
O1 C9 C8 125.5(5) . . ?
C10 C9 C8 105.8(4) . . ?
C9 C10 C19 105.1(5) . . ?
C11 C10 C9 134.1(6) . . ?
C11 C10 C19 120.7(5) . . ?
C12 C13 H13 120.6 . . ?
C14 C13 C12 118.8(6) . . ?
C14 C13 H13 120.6 . . ?
N1 C19 C10 109.1(4) . . ?
N1 C19 C18 131.8(5) . . ?
C18 C19 C10 119.1(5) . . ?
N1 C8 C9 107.2(4) . . ?
C7 C8 N1 110.8(5) . . ?
C7 C8 C9 141.9(5) . . ?
C12 C11 H11 119.1 . . ?
C10 C11 C12 121.8(5) . . ?
C10 C11 H11 119.1 . . ?
C5 C4 H4 121.4 . . ?
C5 C4 C3 117.2(5) . . ?
C3 C4 H4 121.4 . . ?
C17 C16 H16 121.0 . . ?
C15 C16 C17 118.0(5) . . ?
C15 C16 H16 121.0 . . ?
C17 C18 H18 120.6 . . ?
C19 C18 C17 118.8(5) . . ?
C19 C18 H18 120.6 . . ?
C6 C5 C4 118.3(5) . . ?
C6 C5 H5 120.9 . . ?
C4 C5 H5 120.9 . . ?
C6 C7 H7 126.9 . . ?
C8 C7 C6 106.1(5) . . ?
C8 C7 H7 126.9 . . ?
C1 C2 H2 120.4 . . ?
C1 C2 C3 119.1(5) . . ?
C3 C2 H2 120.4 . . ?
C4 C3 H3 118.8 . . ?
C2 C3 C4 122.4(5) . . ?
C2 C3 H3 118.8 . . ?
C13 C14 H14 117.8 . . ?
C13 C14 C15 124.4(6) . . ?
C15 C14 H14 117.8 . . ?
C16 C15 H15 119.8 . . ?
C14 C15 C16 120.5(5) . . ?
C14 C15 H15 119.8 . . ?

loop_
_geom_bond_atom_site_label_1
_geom_bond_atom_site_label_2
_geom_bond_distance
_geom_bond_site_symmetry_2
_geom_bond_publ_flag
O1 C9 1.207(6) . ?
N1 C1 1.452(7) . ?
N1 C19 1.345(6) . ?
N1 C8 1.364(6) . ?
C12 C17 1.435(7) . ?
C12 C13 1.393(7) . ?
C12 C11 1.431(6) . ?
C17 C16 1.420(7) . ?
C17 C18 1.429(8) . ?
C1 C6 1.382(7) . ?
C1 C2 1.326(8) . ?
C6 C5 1.403(7) . ?
C6 C7 1.418(7) . ?
C9 C10 1.446(7) . ?
C9 C8 1.523(9) . ?
C10 C19 1.505(8) . ?
C10 C11 1.331(8) . ?
C13 H13 0.9300 . ?
C13 C14 1.332(7) . ?
C19 C18 1.372(6) . ?
C8 C7 1.361(7) . ?
C11 H11 0.9300 . ?
C4 H4 0.9300 . ?
C4 C5 1.408(8) . ?
C4 C3 1.441(8) . ?
C16 H16 0.9300 . ?
C16 C15 1.366(8) . ?
C18 H18 0.9300 . ?
C5 H5 0.9300 . ?
C7 H7 0.9300 . ?
C2 H2 0.9300 . ?
C2 C3 1.333(8) . ?
C3 H3 0.9300 . ?
C14 H14 0.9300 . ?
C14 C15 1.360(9) . ?
C15 H15 0.9300 . ?

loop_
_exptl_oxdiff_crystal_face_indexfrac_h
_exptl_oxdiff_crystal_face_indexfrac_k
_exptl_oxdiff_crystal_face_indexfrac_l
_exptl_oxdiff_crystal_face_x
_exptl_oxdiff_crystal_face_y
_exptl_oxdiff_crystal_face_z
-0.9835 1.0271 -14.0341 0.1965 0.9582 -0.1659
0.9835 -1.0271 14.0341 -0.1965 -0.9582 0.1659
-0.0142 5.0058 5.0020 0.0400 0.0459 1.0324
0.0142 -5.0058 -5.0020 -0.0400 -0.0459 -1.0324
-4.0064 -1.0208 4.9988 -0.9565 0.0580 -0.0574
-1.9836 0.0201 -13.0337 -0.0615 0.9376 -0.3227
1.9989 -4.0191 6.0259 0.1070 -0.8048 -0.5777
1.9819 1.9878 12.0282 0.1549 -0.7497 0.6611
3.9974 0.0028 3.0196 0.7163 -0.5757 0.0743
-4.0014 -0.0084 -0.0133 -0.7937 0.4062 0.0002
4.0070 -1.9939 -1.9875 0.7777 -0.4246 -0.4131
4.0090 1.0245 -7.0029 1.0081 0.0550 0.0077
4.0147 -0.9778 -9.0037 0.9921 0.0366 -0.4052
0.0197 0.0281 -15.0312 0.3869 0.8475 -0.3724
0.0003 5.0264 -6.0209 0.3237 0.6674 0.7593
0.9800 2.9887 12.0232 -0.0097 -0.5825 0.8428
-3.9948 0.0009 -5.0237 -0.6648 0.6887 -0.1240
-3.0122 2.9934 4.9953 -0.6229 0.2192 0.6692
